data_2007842
loop_
_publ_author_name
'Modec, Barbara'
'Bren\<ci\<c, Jurij V.'
'Rotar, Rok'
'Goli\<c, Ljubo'
'Prout, Keith'

_publ_section_title
;
 An Oxomolybdenum(V) Cluster, [Mo~8~O~16~(OCH~3~)~8~(C~5~H~5~N)~4~]
;
_journal_issue 11
_journal_name_full 'Acta Crystallographica Section C'
_journal_page_first 1573
_journal_page_last 1575
_journal_paper_doi 10.1107/S0108270198006106
_journal_volume 54
_journal_year 1998
_chemical_formula_iupac '[Mo8 O16 (C H3 O)8 (C5 H5 N)4]'
_chemical_formula_moiety 'C28 H44 Mo8 N4 O24'
_chemical_formula_structural 'Mo8 O16 (CH3O)8 (C5H5N)4'
_chemical_formula_sum 'C28 H44 Mo8 N4 O24'
_chemical_formula_weight 1588.19
_chemical_name_systematic
;
octa(\m-methoxo)octa(\m-oxo)octaoxotetrapyridineoctamolybdenum(V)
;
_space_group_IT_number 88
_symmetry_cell_setting tetragonal
_symmetry_space_group_name_Hall '-I 4ad'
_symmetry_space_group_name_H-M 'I 41/a :2'
_audit_creation_method from_xtal_archive_file_using_CIFIO
_cell_angle_alpha 90.00000
_cell_angle_beta 90.00000
_cell_angle_gamma 90.00000
_cell_formula_units_Z 4
_cell_length_a 12.243(2)
_cell_length_b 12.243(2)
_cell_length_c 32.923(4)
_cell_measurement_reflns_used 25
_cell_measurement_temperature 293
_cell_measurement_theta_max 14.22
_cell_measurement_theta_min 8.19
_cell_volume 4934.9(13)
_computing_cell_refinement 'CAD-4 Software'
_computing_data_collection 'CAD-4 Software (Enraf--Nonius, 1989)'
_computing_data_reduction 'Xtal3.4 (Hall et al., 1995)'
_computing_molecular_graphics 'ORTEPII (Johnson, 1976)'
_computing_publication_material Xtal3.4
_computing_structure_refinement Xtal3.4
_computing_structure_solution 'SIR92 (Altomare et al., 1994)'
_diffrn_ambient_temperature 293
_diffrn_measurement_device 'Enraf Nonius CAD-4'
_diffrn_measurement_method '\w/2\q scan'
_diffrn_radiation_monochromator graphite
_diffrn_radiation_source 'fine-focus sealed tube'
_diffrn_radiation_type 'Mo K\a'
_diffrn_radiation_wavelength 0.71069
_diffrn_reflns_av_R_equivalents .041
_diffrn_reflns_av_sigmaI/netI .046
_diffrn_reflns_limit_h_max 16
_diffrn_reflns_limit_h_min 0
_diffrn_reflns_limit_k_max 16
_diffrn_reflns_limit_k_min 0
_diffrn_reflns_limit_l_max 43
_diffrn_reflns_limit_l_min -43
_diffrn_reflns_number 6562
_diffrn_reflns_reduction_process perpendicular_monochr_Lp
_diffrn_reflns_theta_max 28.02
_diffrn_reflns_theta_min 1.77
_diffrn_standards_decay_% 0.40
_diffrn_standards_interval_count 100
_diffrn_standards_number 3
_exptl_absorpt_coefficient_mu 2.04
_exptl_absorpt_correction_T_max 0.836
_exptl_absorpt_correction_T_min 0.779
_exptl_absorpt_correction_type 'Gaussian (Xtal3.4; Hall et al., 1995)'
_exptl_absorpt_process_details xtal
_exptl_crystal_colour 'light orange'
_exptl_crystal_density_diffrn 2.138
_exptl_crystal_density_meas ?
_exptl_crystal_description 'square bipyramid'
_exptl_crystal_F_000 3072
_exptl_crystal_size_max 0.33
_exptl_crystal_size_mid 0.14
_exptl_crystal_size_min 0.13
_refine_diff_density_max 1.33
_refine_diff_density_min -2.23
_refine_ls_extinction_method none
_refine_ls_goodness_of_fit_ref .976
_refine_ls_hydrogen_treatment noref
_refine_ls_matrix_type full
_refine_ls_number_constraints 0
_refine_ls_number_parameters 145
_refine_ls_number_reflns 1582
_refine_ls_number_restraints 0
_refine_ls_R_factor_gt .027
_refine_ls_shift/esd_max 0.009
_refine_ls_shift/esd_mean 0.8415E-04
_refine_ls_structure_factor_coef F
_refine_ls_weighting_details 'weighting scheme: see below'
_refine_ls_weighting_scheme calc
_refine_ls_wR_factor_ref .028
_reflns_number_observed 1582
_reflns_number_total 2990
_reflns_observed_criterion I>3\s(I)
_cod_data_source_file na1365.cif
_cod_data_source_block okta
_cod_depositor_comments
;
The following automatic conversions were performed:

'_exptl_crystal_density_meas' value 'not measured' was changed to '?'
- the value is perceived as not measured.

Automatic conversion script
Id: cif_fix_values 3008 2015-01-20 13:52:24Z robertas 
;
_cod_original_cell_volume 4934.9(17)
_cod_original_sg_symbol_H-M 'I 41/a'
_cod_database_code 2007842

loop_
_symmetry_equiv_pos_as_xyz
+x,+y,+z
1/2-x,-y,1/2+z
3/4-y,1/4+x,1/4+z
3/4+y,3/4-x,3/4+z
-x,-y,-z
1/2+x,+y,1/2-z
1/4+y,3/4-x,3/4-z
1/4-y,1/4+x,1/4-z
1/2+x,1/2+y,1/2+z
-x,1/2-y,+z
1/4-y,3/4+x,3/4+z
1/4+y,1/4-x,1/4+z
1/2-x,1/2-y,1/2-z
+x,1/2+y,-z
3/4+y,1/4-x,1/4-z
3/4-y,3/4+x,3/4-z

loop_
_atom_site_aniso_label
_atom_site_aniso_U_11
_atom_site_aniso_U_22
_atom_site_aniso_U_33
_atom_site_aniso_U_12
_atom_site_aniso_U_13
_atom_site_aniso_U_23
Mo1 .0277(2) .0294(2) .0252(2) -.00087(17) .00021(17) .00191(17)
Mo2 .0260(2) .0299(2) .0253(2) .00039(18) .00054(16) .00084(17)
O1 .039(2) .040(2) .045(2) -.0044(17) .0091(17) .0038(18)
O2 .038(2) .053(3) .042(2) .0031(18) .0101(18) -.0022(18)
O3 .038(2) .035(2) .0309(18) .0031(16) -.0071(16) .0013(15)
O4 .0318(19) .033(2) .0281(16) .0040(15) -.0014(14) -.0012(14)
O5 .0321(18) .0315(18) .0299(16) .0012(14) .0027(15) .0089(14)
O6 .034(2) .033(2) .0268(16) -.0013(15) -.0057(14) .0024(15)
N .036(2) .034(2) .033(2) .000(2) .0021(18) .0051(19)
C1 .041(3) .051(4) .038(3) .001(3) .009(3) .008(3)
C2 .064(4) .070(5) .031(3) .002(3) .000(3) .017(3)
C3 .053(4) .070(5) .049(4) -.007(3) -.012(3) .025(4)
C4 .037(3) .090(6) .060(4) -.004(4) -.009(3) .036(4)
C5 .042(4) .073(5) .046(3) .001(3) .000(3) .027(3)
C5o .046(4) .074(5) .053(4) .004(3) .011(3) .042(4)
C6o .082(5) .047(4) .074(5) -.010(4) -.054(4) .018(3)

loop_
_atom_site_label
_atom_site_fract_x
_atom_site_fract_y
_atom_site_fract_z
_atom_site_U_iso_or_equiv
_atom_site_thermal_displace_type
_atom_site_calc_flag
_atom_site_calc_attached_atom
Mo1 .71821(3) .58150(4) .377450(10) .0274(2) Uani d ?
Mo2 .71067(3) .78589(4) .395030(10) .0271(2) Uani d ?
O1 .6170(3) .5272(3) .40546(12) .041(2) Uani d ?
O2 .6098(3) .7986(4) .42859(13) .044(2) Uani d ?
O3 .6644(3) .7046(3) .34762(11) .035(2) Uani d ?
O4 .8081(3) .6709(3) .41209(11) .0311(18) Uani d ?
O5 .8295(3) .4522(3) .39135(11) .0312(18) Uani d ?
O6 .8619(3) .5797(3) .33629(10) .0313(18) Uani d ?
N .6634(4) .4791(4) .32429(13) .034(2) Uani d ?
C1 .6345(5) .5250(5) .28892(18) .044(3) Uani d ?
C2 .6094(7) .4637(6) .25489(19) .055(4) Uani d ?
C3 .6152(7) .3508(6) .2567(2) .058(4) Uani d ?
C4 .6446(8) .3039(6) .2925(2) .062(4) Uani d ?
C5 .6679(7) .3695(6) .3258(2) .054(4) Uani d ?
C5o .8229(6) .3942(7) .4287(2) .057(4) Uani d ?
C6o .8834(6) .6569(7) .3054(3) .068(5) Uani d ?
H1 .61740 .61110 .28710 .03964 Uiso calc C1
H2 .60000 .49820 .22510 .04914 Uiso calc C2
H3 .59589 .30328 .23097 .05337 Uiso calc C3
H4 .67250 .21500 .29290 .05314 Uiso calc C4
H5 .69190 .33171 .35216 .04839 Uiso calc C5
H51 .79760 .46350 .45440 .05327 Uiso calc C5o
H52 .76471 .33358 .42929 .05327 Uiso calc C5o
H53 .89853 .36160 .43798 .05327 Uiso calc C5o
H61 .89956 .60928 .27785 .05691 Uiso calc C6o
H62 .95545 .69695 .31200 .03500 Uiso calc C6o
H63 .83170 .71810 .29350 .05700 Uiso calc C6o

loop_
_atom_type_symbol
_atom_type_scat_dispersion_real
_atom_type_scat_dispersion_imag
_atom_type_scat_source
Mo -1.825 .688 Int_Tables_Vol_IV_Tables_2.2B_and_2.3.1
C .002 .002 Int_Tables_Vol_IV_Tables_2.2B_and_2.3.1
O .008 .006 Int_Tables_Vol_IV_Tables_2.2B_and_2.3.1
N .004 .003 Int_Tables_Vol_IV_Tables_2.2B_and_2.3.1
H 0 0 Int_Tables_Vol_IV_Tables_2.2B_and_2.3.1

loop_
_geom_angle_atom_site_label_1
_geom_angle_atom_site_label_2
_geom_angle_atom_site_label_3
_geom_angle_site_symmetry_1
_geom_angle_site_symmetry_3
_geom_angle
_geom_angle_publ_flag
O1 Mo1 O3 . . 109.8(2) yes
O1 Mo1 O4 . . 108.7(2) yes
O1 Mo1 O5 . . 93.4(2) yes
O1 Mo1 O6 . . 156.1(2) yes
O1 Mo1 N . . 89.2(2) yes
O3 Mo1 O4 . . 93.1(2) yes
O3 Mo1 O5 . . 155.7(2) yes
O3 Mo1 O6 . . 88.1(2) yes
O3 Mo1 N . . 86.4(2) yes
O4 Mo1 O5 . . 86.0(2) yes
O4 Mo1 O6 . . 85.10(10) yes
O4 Mo1 N . . 161.0(2) yes
O5 Mo1 O6 . . 67.60(10) yes
O5 Mo1 N . . 86.8(2) yes
O6 Mo1 N . . 75.9(2) yes
O2 Mo2 O3 . . 111.5(2) yes
O2 Mo2 O4 . . 109.5(2) yes
O2 Mo2 O5 . 7_565 106.1(2) yes
O2 Mo2 O6 . 7_565 106.0(2) yes
O3 Mo2 O4 . . 92.3(2) yes
O3 Mo2 O6 . 7_565 140.9(2) yes
O3 Mo2 O5 . 7_565 85.8(2) yes
O4 Mo2 O6 . 7_565 85.3(2) yes
O4 Mo2 O5 . 7_565 142.4(2) yes
O6 Mo2 O5 7_565 7_565 73.40(10) yes
Mo1 O3 Mo2 . . 83.70(10) yes
Mo1 O4 Mo2 . . 83.6(2) yes
Mo1 O5 Mo2 . 16_645 110.6(2) yes
Mo1 O6 Mo2 . 16_645 108.2(2) yes
N C1 C2 . . 122.4(6) ?
N C1 H1 . . 120.6(6) ?
C2 C1 H1 . . 116.3(6) ?
C1 C2 C3 . . 119.7(6) ?
C1 C2 H2 . . 123.4(7) ?
C3 C2 H2 . . 115.9(6) ?
C2 C3 C4 . . 118.1(7) ?
C2 C3 H3 . . 120.4(7) ?
C4 C3 H3 . . 121.5(7) ?
C3 C4 C5 . . 119.7(7) ?
C3 C4 H4 . . 119.3(7) ?
C5 C4 H4 . . 118.9(7) ?
N C5 C4 . . 122.8(6) ?
N C5 H5 . . 119.5(6) ?
C4 C5 H5 . . 117.8(7) ?
O5 C5o H51 . . 105.2(6) ?
O5 C5o H52 . . 114.5(6) ?
O5 C5o H53 . . 113.0(6) ?
H51 C5o H52 . . 108.0(6) ?
H51 C5o H53 . . 106.4(6) ?
H52 C5o H53 . . 109.3(7) ?
O6 C6o H61 . . 105.9(7) ?
O6 C6o H62 . . 108.9(7) ?
O6 C6o H63 . . 129.0(7) ?
H61 C6o H62 . . 105.8(7) ?
H61 C6o H63 . . 100.4(7) ?
H62 C6o H63 . . 104.7(8) ?

loop_
_geom_bond_atom_site_label_1
_geom_bond_atom_site_label_2
_geom_bond_site_symmetry_1
_geom_bond_site_symmetry_2
_geom_bond_distance
_geom_bond_publ_flag
Mo1 Mo2 . . 2.5700(10) yes
Mo1 O1 . . 1.682(4) yes
Mo1 O3 . . 1.916(4) yes
Mo1 O4 . . 1.926(4) yes
Mo1 O5 . . 2.138(4) yes
Mo1 O6 . . 2.220(4) yes
Mo1 N . . 2.255(5) yes
Mo2 O2 . . 1.664(4) yes
Mo2 O3 . . 1.936(4) yes
Mo2 O4 . . 1.929(4) yes
Mo2 O5 . 7_565 2.040(4) yes
Mo2 O6 . 7_565 2.017(4) yes
O5 C5o . . 1.423(8) yes
O6 C6o . . 1.414(9) yes
N C1 . . 1.340(8) ?
N C5 . . 1.345(8) ?
C1 C2 . . 1.383(9) ?
C1 H1 . . 1.077(6) ?
C2 C3 . . 1.385(11) ?
C2 H2 . . 1.074(6) ?
C3 C4 . . 1.362(11) ?
C3 H3 . . 1.053(7) ?
C4 C5 . . 1.386(10) ?
C4 H4 . . 1.141(7) ?
C5 H5 . . 1.027(7) ?
C5o H51 . . 1.237(8) ?
C5o H52 . . 1.029(8) ?
C5o H53 . . 1.053(7) ?
C6o H61 . . 1.095(9) ?
C6o H62 . . 1.033(8) ?
C6o H63 . . 1.055(8) ?
